data_1547680
loop_
_publ_author_name
'Shen, Kun'
'Wang, Qiu'

_publ_section_title
;
 Copper-Catalyzed Aminoalkynylation of Alkenes with Hypervalent Iodine
 Reagents
;
_journal_name_full 'Chem. Sci.'
_journal_paper_doi 10.1039/C7SC03420B
_journal_year 2017
_chemical_formula_moiety 'C22 H23 N O2'
_chemical_formula_sum 'C22 H23 N O2'
_chemical_formula_weight 333.41
_chemical_name_common SK-V-116-major
_space_group_crystal_system triclinic
_space_group_IT_number 2
_space_group_name_Hall '-P 1'
_space_group_name_H-M_alt 'P -1'
_symmetry_space_group_name_Hall '-P 1'
_symmetry_space_group_name_H-M 'P -1'
_atom_sites_solution_hydrogens geom
_audit_update_record
;
2017-08-05 deposited with the CCDC.
2017-10-16 downloaded from the CCDC.
;
_cell_angle_alpha 70.977(2)
_cell_angle_beta 69.277(3)
_cell_angle_gamma 63.872(2)
_cell_formula_units_Z 2
_cell_length_a 9.3352(7)
_cell_length_b 10.2282(9)
_cell_length_c 11.6109(9)
_cell_measurement_reflns_used 7324
_cell_measurement_temperature 121.(2)
_cell_measurement_theta_max 29.5210
_cell_measurement_theta_min 2.2640
_cell_volume 911.65(13)
_computing_cell_refinement 'SAINT V8.37A (Bruker AXS Inc., 2015)'
_computing_data_collection 'Bruker Instrument Service v2013.12.0.0'
_computing_data_reduction 'SAINT V8.37A (Bruker AXS Inc., 2015)'
_computing_molecular_graphics 'shelXle (C.B. Huebschle, rev 786)'
_computing_structure_refinement 'SHELXL-2014/7 (Sheldrick, 2014)'
_diffrn_ambient_temperature 121.(2)
_diffrn_detector_area_resol_mean 8.3333
_diffrn_measured_fraction_theta_full 0.996
_diffrn_measured_fraction_theta_max 0.996
_diffrn_measurement_device_type 'Bruker-Nonius X8 Kappa APEX II'
_diffrn_measurement_method 'phi and omega scans'
_diffrn_radiation_monochromator graphite
_diffrn_radiation_type MoK\a
_diffrn_radiation_wavelength 0.71073
_diffrn_reflns_av_R_equivalents 0.0337
_diffrn_reflns_av_unetI/netI 0.0305
_diffrn_reflns_limit_h_max 12
_diffrn_reflns_limit_h_min -13
_diffrn_reflns_limit_k_max 14
_diffrn_reflns_limit_k_min -14
_diffrn_reflns_limit_l_max 16
_diffrn_reflns_limit_l_min -16
_diffrn_reflns_number 27055
_diffrn_reflns_theta_full 29.75
_diffrn_reflns_theta_max 29.75
_diffrn_reflns_theta_min 1.92
_diffrn_source 'fine-focus sealed tube'
_exptl_absorpt_coefficient_mu 0.077
_exptl_absorpt_correction_T_max 0.99
_exptl_absorpt_correction_T_min 0.96
_exptl_absorpt_correction_type multi-scan
_exptl_absorpt_process_details
;
SADABS-2016/2 - Bruker AXS area detector scaling and absorption correction
;
_exptl_crystal_colour colourless
_exptl_crystal_density_diffrn 1.215
_exptl_crystal_density_method 'not measured'
_exptl_crystal_description block
_exptl_crystal_F_000 356
_exptl_crystal_size_max 0.387
_exptl_crystal_size_mid 0.251
_exptl_crystal_size_min 0.092
_refine_diff_density_max 0.350
_refine_diff_density_min -0.205
_refine_ls_extinction_method none
_refine_ls_goodness_of_fit_ref 1.037
_refine_ls_hydrogen_treatment constr
_refine_ls_matrix_type full
_refine_ls_number_parameters 229
_refine_ls_number_reflns 5179
_refine_ls_number_restraints 0
_refine_ls_restrained_S_all 1.037
_refine_ls_R_factor_all 0.0627
_refine_ls_R_factor_gt 0.0422
_refine_ls_shift/su_max 0.000
_refine_ls_shift/su_mean 0.000
_refine_ls_structure_factor_coef Fsqd
_refine_ls_weighting_details 'w=1/[\s^2^(Fo^2^)+(0.0421P)^2^+0.2729P] where P=(Fo^2^+2Fc^2^)/3'
_refine_ls_weighting_scheme calc
_refine_ls_wR_factor_gt 0.0944
_refine_ls_wR_factor_ref 0.1038
_reflns_number_gt 3980
_reflns_number_total 5179
_reflns_threshold_expression 'I > 2\s(I)'
_cod_data_source_file c7sc03420b2.cif
_cod_data_source_block rds667
_cod_depositor_comments
;
The following automatic conversions were performed:

'_exptl_absorpt_correction_type' value 'Multi-Scan' changed to
'multi-scan' according to
/home/data/users/saulius/crontab/automatic-downloads/rss-feeds/RSC/lib/dictionaries/cif_core.dic
dictionary named 'cif_core.dic' version 2.4.2 from 2011-04-26.

Automatic conversion script
Id: cif_fix_values 4973 2017-02-22 13:04:09Z antanas 
;
_cod_database_code 1547680

loop_
_space_group_symop_operation_xyz
'x, y, z'
'-x, -y, -z'

loop_
_atom_site_type_symbol
_atom_site_label
_atom_site_fract_x
_atom_site_fract_y
_atom_site_fract_z
_atom_site_U_iso_or_equiv
_atom_site_adp_type
_atom_site_calc_flag
_atom_site_refinement_flags_adp
_atom_site_refinement_flags_posn
_atom_site_occupancy
O O1 -0.01952(10) 0.17571(9) 0.63364(8) 0.02538(19) Uani d . . 1
C C1 0.13770(13) 0.42874(12) 0.64168(10) 0.0175(2) Uani d . . 1
H H1 0.0681 0.5273 0.5999 0.021 Uiso calc U R 1
C C2 0.05056(14) 0.39440(14) 0.78158(11) 0.0237(2) Uani d . . 1
H H2A -0.0207 0.4877 0.8128 0.028 Uiso calc U R 1
H H2B 0.1324 0.3338 0.8324 0.028 Uiso calc U R 1
O O2 0.19244(10) 0.31650(9) 0.46822(7) 0.02135(18) Uani d . . 1
N N1 0.13890(11) 0.31034(10) 0.59775(8) 0.01752(19) Uani d . . 1
C C4 0.01951(13) 0.25426(12) 0.66679(10) 0.0178(2) Uani d . . 1
C C9 0.41649(13) 0.28301(12) 0.67892(11) 0.0190(2) Uani d . . 1
C C5 0.33354(15) 0.18515(14) 0.44035(12) 0.0281(3) Uani d . . 1
H H5A 0.3725 0.1925 0.3491 0.042 Uiso calc U R 1
H H5B 0.3029 0.0975 0.4795 0.042 Uiso calc U R 1
H H5C 0.4214 0.1759 0.4734 0.042 Uiso calc U R 1
C C6 -0.23461(14) 0.40751(14) 0.79407(12) 0.0265(3) Uani d . . 1
H H6A -0.2921 0.3505 0.7881 0.04 Uiso calc U R 1
H H6B -0.2403 0.4926 0.7232 0.04 Uiso calc U R 1
H H6C -0.287 0.4432 0.8732 0.04 Uiso calc U R 1
C C7 -0.04341(16) 0.17517(14) 0.90093(12) 0.0281(3) Uani d . . 1
H H7A -0.1041 0.1196 0.8975 0.042 Uiso calc U R 1
H H7B -0.0917 0.2109 0.98 0.042 Uiso calc U R 1
H H7C 0.0722 0.11 0.8963 0.042 Uiso calc U R 1
C C8 0.31343(13) 0.42558(12) 0.61590(10) 0.0165(2) Uani d . . 1
H H8 0.3632 0.4346 0.5233 0.02 Uiso calc U R 1
C C22 0.23052(14) 0.70194(13) 0.58258(11) 0.0222(2) Uani d . . 1
H H22 0.1972 0.7111 0.511 0.027 Uiso calc U R 1
C C10 0.49116(14) 0.16386(12) 0.73328(11) 0.0197(2) Uani d . . 1
C C11 0.57484(13) 0.01920(12) 0.80062(10) 0.0176(2) Uani d . . 1
C C13 0.56142(14) -0.20557(13) 0.95075(11) 0.0226(2) Uani d . . 1
H H13 0.4986 -0.2629 1.008 0.027 Uiso calc U R 1
C C12 0.48371(14) -0.06622(13) 0.88518(11) 0.0206(2) Uani d . . 1
H H12 0.3675 -0.0282 0.8976 0.025 Uiso calc U R 1
C C3 -0.05379(13) 0.30762(12) 0.79041(10) 0.0188(2) Uani d . . 1
C C21 0.20885(15) 0.82850(13) 0.61664(12) 0.0263(3) Uani d . . 1
H H21 0.1587 0.9239 0.5695 0.032 Uiso calc U R 1
C C17 0.30087(13) 0.56119(12) 0.65251(10) 0.0172(2) Uani d . . 1
C C16 0.74557(14) -0.03807(13) 0.78326(11) 0.0224(2) Uani d . . 1
H H16 0.809 0.0188 0.7262 0.027 Uiso calc U R 1
C C20 0.26002(15) 0.81632(14) 0.71915(13) 0.0278(3) Uani d . . 1
H H20 0.2457 0.9032 0.7421 0.033 Uiso calc U R 1
C C18 0.35146(14) 0.54995(13) 0.75562(11) 0.0211(2) Uani d . . 1
H H18 0.3995 0.4548 0.8042 0.025 Uiso calc U R 1
C C14 0.73095(15) -0.26187(13) 0.93319(11) 0.0234(2) Uani d . . 1
H H14 0.7843 -0.3576 0.9784 0.028 Uiso calc U R 1
C C15 0.82237(14) -0.17814(14) 0.84946(12) 0.0257(3) Uani d . . 1
H H15 0.9385 -0.217 0.8373 0.031 Uiso calc U R 1
C C19 0.33205(15) 0.67735(15) 0.78803(12) 0.0269(3) Uani d . . 1
H H19 0.3685 0.6688 0.8578 0.032 Uiso calc U R 1

loop_
_atom_site_aniso_label
_atom_site_aniso_U_11
_atom_site_aniso_U_22
_atom_site_aniso_U_33
_atom_site_aniso_U_12
_atom_site_aniso_U_13
_atom_site_aniso_U_23
O1 0.0285(4) 0.0251(4) 0.0292(5) -0.0163(4) -0.0080(4) -0.0035(3)
C1 0.0147(5) 0.0162(5) 0.0223(5) -0.0062(4) -0.0042(4) -0.0045(4)
C2 0.0197(5) 0.0310(6) 0.0234(6) -0.0134(5) 0.0027(4) -0.0122(5)
O2 0.0238(4) 0.0242(4) 0.0143(4) -0.0094(3) -0.0028(3) -0.0032(3)
N1 0.0180(4) 0.0203(5) 0.0153(4) -0.0095(4) -0.0015(3) -0.0042(3)
C4 0.0153(5) 0.0152(5) 0.0210(5) -0.0050(4) -0.0068(4) 0.0002(4)
C9 0.0162(5) 0.0204(5) 0.0207(5) -0.0079(4) -0.0026(4) -0.0050(4)
C5 0.0266(6) 0.0280(6) 0.0264(6) -0.0099(5) 0.0029(5) -0.0118(5)
C6 0.0160(5) 0.0242(6) 0.0298(6) -0.0055(5) -0.0020(5) -0.0006(5)
C7 0.0287(6) 0.0262(6) 0.0215(6) -0.0079(5) -0.0063(5) 0.0019(5)
C8 0.0152(5) 0.0168(5) 0.0175(5) -0.0076(4) -0.0033(4) -0.0016(4)
C22 0.0236(5) 0.0212(6) 0.0234(6) -0.0121(5) -0.0070(4) 0.0002(4)
C10 0.0190(5) 0.0198(5) 0.0213(5) -0.0075(4) -0.0040(4) -0.0059(4)
C11 0.0197(5) 0.0164(5) 0.0176(5) -0.0053(4) -0.0054(4) -0.0057(4)
C13 0.0254(6) 0.0218(6) 0.0207(6) -0.0117(5) -0.0036(4) -0.0027(4)
C12 0.0173(5) 0.0226(6) 0.0221(5) -0.0070(4) -0.0042(4) -0.0061(4)
C3 0.0156(5) 0.0186(5) 0.0198(5) -0.0069(4) -0.0028(4) -0.0018(4)
C21 0.0251(6) 0.0189(6) 0.0341(7) -0.0113(5) -0.0058(5) -0.0015(5)
C17 0.0136(5) 0.0185(5) 0.0200(5) -0.0087(4) -0.0017(4) -0.0032(4)
C16 0.0194(5) 0.0216(6) 0.0257(6) -0.0099(4) -0.0043(4) -0.0021(4)
C20 0.0250(6) 0.0249(6) 0.0379(7) -0.0133(5) -0.0013(5) -0.0129(5)
C18 0.0182(5) 0.0232(6) 0.0221(6) -0.0093(4) -0.0049(4) -0.0026(4)
C14 0.0258(6) 0.0183(5) 0.0231(6) -0.0046(5) -0.0081(5) -0.0031(4)
C15 0.0172(5) 0.0245(6) 0.0314(6) -0.0049(5) -0.0070(5) -0.0036(5)
C19 0.0248(6) 0.0345(7) 0.0280(6) -0.0142(5) -0.0051(5) -0.0114(5)

loop_
_atom_type_symbol
_atom_type_description
_atom_type_scat_dispersion_real
_atom_type_scat_dispersion_imag
_atom_type_scat_source
C C 0.0033 0.0016 'International Tables Vol C Tables 4.2.6.8 and 6.1.1.4'
H H 0.0000 0.0000 'International Tables Vol C Tables 4.2.6.8 and 6.1.1.4'
N N 0.0061 0.0033 'International Tables Vol C Tables 4.2.6.8 and 6.1.1.4'
O O 0.0106 0.0060 'International Tables Vol C Tables 4.2.6.8 and 6.1.1.4'

loop_
_geom_angle_atom_site_label_1
_geom_angle_atom_site_label_2
_geom_angle_atom_site_label_3
_geom_angle
N1 C1 C2 100.55(8)
N1 C1 C8 111.89(9)
C2 C1 C8 114.98(9)
N1 C1 H1 109.7
C2 C1 H1 109.7
C8 C1 H1 109.7
C1 C2 C3 106.35(9)
C1 C2 H2A 110.5
C3 C2 H2A 110.5
C1 C2 H2B 110.5
C3 C2 H2B 110.5
H2A C2 H2B 108.6
N1 O2 C5 110.25(8)
C4 N1 O2 119.13(9)
C4 N1 C1 115.44(9)
O2 N1 C1 116.86(8)
O1 C4 N1 125.25(10)
O1 C4 C3 127.31(10)
N1 C4 C3 107.44(9)
C10 C9 C8 175.41(11)
O2 C5 H5A 109.5
O2 C5 H5B 109.5
H5A C5 H5B 109.5
O2 C5 H5C 109.5
H5A C5 H5C 109.5
H5B C5 H5C 109.5
C3 C6 H6A 109.5
C3 C6 H6B 109.5
H6A C6 H6B 109.5
C3 C6 H6C 109.5
H6A C6 H6C 109.5
H6B C6 H6C 109.5
C3 C7 H7A 109.5
C3 C7 H7B 109.5
H7A C7 H7B 109.5
C3 C7 H7C 109.5
H7A C7 H7C 109.5
H7B C7 H7C 109.5
C9 C8 C17 114.23(9)
C9 C8 C1 110.53(9)
C17 C8 C1 108.76(8)
C9 C8 H8 107.7
C17 C8 H8 107.7
C1 C8 H8 107.7
C21 C22 C17 120.53(11)
C21 C22 H22 119.7
C17 C22 H22 119.7
C9 C10 C11 177.62(12)
C16 C11 C12 119.15(10)
C16 C11 C10 121.39(10)
C12 C11 C10 119.46(10)
C12 C13 C14 120.13(11)
C12 C13 H13 119.9
C14 C13 H13 119.9
C13 C12 C11 120.48(10)
C13 C12 H12 119.8
C11 C12 H12 119.8
C4 C3 C7 110.18(9)
C4 C3 C6 106.90(9)
C7 C3 C6 109.95(10)
C4 C3 C2 103.66(9)
C7 C3 C2 113.20(10)
C6 C3 C2 112.60(10)
C20 C21 C22 120.20(11)
C20 C21 H21 119.9
C22 C21 H21 119.9
C18 C17 C22 118.89(10)
C18 C17 C8 122.39(10)
C22 C17 C8 118.68(10)
C15 C16 C11 119.90(11)
C15 C16 H16 120.0
C11 C16 H16 120.0
C19 C20 C21 119.75(11)
C19 C20 H20 120.1
C21 C20 H20 120.1
C17 C18 C19 120.30(11)
C17 C18 H18 119.8
C19 C18 H18 119.8
C15 C14 C13 119.82(11)
C15 C14 H14 120.1
C13 C14 H14 120.1
C14 C15 C16 120.51(11)
C14 C15 H15 119.7
C16 C15 H15 119.7
C20 C19 C18 120.31(11)
C20 C19 H19 119.8
C18 C19 H19 119.8

loop_
_geom_bond_atom_site_label_1
_geom_bond_atom_site_label_2
_geom_bond_distance
O1 C4 1.2186(14)
C1 N1 1.4539(14)
C1 C2 1.5389(16)
C1 C8 1.5472(14)
C1 H1 1.0
C2 C3 1.5424(16)
C2 H2A 0.99
C2 H2B 0.99
O2 N1 1.3963(12)
O2 C5 1.4380(14)
N1 C4 1.3582(14)
C4 C3 1.5208(16)
C9 C10 1.1963(16)
C9 C8 1.4678(15)
C5 H5A 0.98
C5 H5B 0.98
C5 H5C 0.98
C6 C3 1.5341(15)
C6 H6A 0.98
C6 H6B 0.98
C6 H6C 0.98
C7 C3 1.5266(16)
C7 H7A 0.98
C7 H7B 0.98
C7 H7C 0.98
C8 C17 1.5245(15)
C8 H8 1.0
C22 C21 1.3854(17)
C22 C17 1.3949(16)
C22 H22 0.95
C10 C11 1.4391(15)
C11 C16 1.3969(15)
C11 C12 1.3983(16)
C13 C12 1.3821(16)
C13 C14 1.3868(17)
C13 H13 0.95
C12 H12 0.95
C21 C20 1.3834(18)
C21 H21 0.95
C17 C18 1.3900(16)
C16 C15 1.3874(17)
C16 H16 0.95
C20 C19 1.3820(18)
C20 H20 0.95
C18 C19 1.3913(17)
C18 H18 0.95
C14 C15 1.3859(17)
C14 H14 0.95
C15 H15 0.95
C19 H19 0.95

loop_
_geom_torsion_atom_site_label_1
_geom_torsion_atom_site_label_2
_geom_torsion_atom_site_label_3
_geom_torsion_atom_site_label_4
_geom_torsion
N1 C1 C2 C3 -24.43(11)
C8 C1 C2 C3 -144.77(9)
C5 O2 N1 C4 -93.24(11)
C5 O2 N1 C1 120.30(10)
C2 C1 N1 C4 24.72(12)
C8 C1 N1 C4 147.24(9)
C2 C1 N1 O2 172.42(9)
C8 C1 N1 O2 -65.06(12)
O2 N1 C4 O1 18.78(16)
C1 N1 C4 O1 165.70(10)
O2 N1 C4 C3 -161.21(8)
C1 N1 C4 C3 -14.29(12)
N1 C1 C8 C9 -59.35(12)
C2 C1 C8 C9 54.52(12)
N1 C1 C8 C17 174.49(9)
C2 C1 C8 C17 -71.64(11)
C14 C13 C12 C11 0.05(17)
C16 C11 C12 C13 -0.03(16)
C10 C11 C12 C13 179.89(10)
O1 C4 C3 C7 55.52(15)
N1 C4 C3 C7 -124.49(10)
O1 C4 C3 C6 -63.92(14)
N1 C4 C3 C6 116.08(10)
O1 C4 C3 C2 176.93(11)
N1 C4 C3 C2 -3.07(11)
C1 C2 C3 C4 17.56(11)
C1 C2 C3 C7 136.92(10)
C1 C2 C3 C6 -97.60(11)
C17 C22 C21 C20 1.33(18)
C21 C22 C17 C18 -1.10(17)
C21 C22 C17 C8 176.60(10)
C9 C8 C17 C18 -13.45(14)
C1 C8 C17 C18 110.54(11)
C9 C8 C17 C22 168.93(10)
C1 C8 C17 C22 -67.08(12)
C12 C11 C16 C15 0.09(17)
C10 C11 C16 C15 -179.83(11)
C22 C21 C20 C19 -0.38(18)
C22 C17 C18 C19 -0.05(16)
C8 C17 C18 C19 -177.66(10)
C12 C13 C14 C15 -0.14(18)
C13 C14 C15 C16 0.20(18)
C11 C16 C15 C14 -0.18(18)
C21 C20 C19 C18 -0.78(18)
C17 C18 C19 C20 0.99(18)
